data_9005948
loop_
_publ_author_name
'Kunz, M.'
'Armbruster, T.'
'Lager, G. A.'
'Schultz, A. J.'
'Goyette, R. J.'
'Lottermoser, W.'
'Amthauer, G.'

_publ_section_title
;
 Fe, Ti ordering and octahedral distortions in acentric neptunite:
 temperature dependent X-ray and neutron structure refinements
 and Mossbauer Spectroscopy
 Sample: T = 15 K
;
_journal_name_full 'Physics and Chemistry of Minerals'
_journal_page_first 199
_journal_page_last 213
_journal_volume 18
_journal_year 1991
_chemical_compound_source 'San Benito, California, USA'
_chemical_formula_sum 'Fe2 K Li Na2 O24 Si8 Ti2'
_chemical_name_mineral Neptunite
_space_group_IT_number 9
_symmetry_space_group_name_Hall 'C -2yc'
_symmetry_space_group_name_H-M 'C 1 c 1'
_cell_angle_alpha 90
_cell_angle_beta 115.63
_cell_angle_gamma 90
_cell_length_a 16.436
_cell_length_b 12.436
_cell_length_c 9.966
_cell_formula_units_Z 4
_cell_volume 1836.600
_database_code_amcsd 0007530
_diffrn_ambient_temperature 15
_exptl_crystal_density_diffrn 3.284
_cod_original_formula_sum 'Na2 K Li Ti2 Fe2 Si8 O24'
_cod_database_code 9005948

loop_
_space_group_symop_operation_xyz
x,y,z
1/2+x,1/2+y,z
x,-y,1/2+z
1/2+x,1/2-y,1/2+z

loop_
_atom_site_aniso_label
_atom_site_aniso_U_11
_atom_site_aniso_U_22
_atom_site_aniso_U_33
_atom_site_aniso_U_12
_atom_site_aniso_U_13
_atom_site_aniso_U_23
Na1 0.00900 0.00800 0.00600 0.00040 0.00400 0.00040
Na2 0.00400 0.00500 0.00800 -0.00200 0.00300 -0.00200
K1 0.00430 0.01600 0.00600 0.00200 0.00200 0.00100
Li1 0.01200 0.01100 0.01100 -0.00600 0.00700 -0.00400
Ti1 0.00200 0.00400 0.00070 -0.00100 0.00070 0.00200
Fe1 0.00200 0.00200 0.00200 -0.00100 0.00140 -0.00200
Ti2 0.00380 0.00000 0.00000 0.00000 0.00000 0.00000
Fe2 0.00310 0.00300 0.00370 -0.00080 0.00160 -0.00270
Si1 0.00290 0.00210 0.00320 -0.00010 0.00170 -0.00010
Si1a 0.00290 0.00210 0.00320 -0.00010 0.00170 -0.00010
Si2 0.00250 0.00280 0.00280 0.00020 0.00120 -0.00030
Si2a 0.00250 0.00280 0.00280 0.00020 0.00120 -0.00030
Si3 0.00250 0.00280 0.00200 -0.00040 0.00080 -0.00020
Si3a 0.00250 0.00280 0.00200 -0.00040 0.00080 -0.00020
Si4 0.00260 0.00250 0.00250 -0.00010 0.00150 0.00030
Si4a 0.00260 0.00250 0.00250 -0.00010 0.00150 0.00030
O1 0.00410 0.00310 0.00400 0.00060 0.00190 -0.00010
O1a 0.00410 0.00310 0.00400 0.00060 0.00190 -0.00010
O2 0.00460 0.00270 0.00470 0.00110 0.00240 0.00040
O2a 0.00460 0.00270 0.00470 0.00110 0.00240 0.00040
O3 0.00540 0.00480 0.00400 -0.00070 0.00270 -0.00050
O3a 0.00540 0.00480 0.00400 -0.00070 0.00270 -0.00050
O4 0.00570 0.00410 0.00550 0.00050 0.00340 -0.00030
O4a 0.00570 0.00410 0.00550 0.00050 0.00340 -0.00030
O5 0.00530 0.00290 0.00360 0.00110 0.00150 0.00010
O5a 0.00530 0.00290 0.00360 0.00110 0.00150 0.00010
O6 0.00390 0.00280 0.00440 -0.00030 0.00120 -0.00040
O6a 0.00390 0.00280 0.00440 -0.00030 0.00120 -0.00040
O7 0.00460 0.00410 0.00460 0.00030 0.00240 -0.00030
O7a 0.00460 0.00410 0.00460 0.00030 0.00240 -0.00030
O8 0.00520 0.00320 0.00480 0.00000 0.00350 0.00070
O8a 0.00520 0.00320 0.00480 0.00000 0.00350 0.00070
O9 0.00420 0.00650 0.00240 0.00040 0.00140 -0.00050
O9a 0.00420 0.00650 0.00240 0.00040 0.00140 -0.00050
O10 0.00410 0.00390 0.00340 -0.00020 0.00060 0.00020
O10a 0.00410 0.00390 0.00340 -0.00020 0.00060 0.00020
O11 0.00310 0.00320 0.00500 -0.00090 0.00170 -0.00050
O11a 0.00310 0.00320 0.00500 -0.00090 0.00170 -0.00050
O12 0.00520 0.00320 0.00480 -0.00020 0.00330 0.00070
O12a 0.00520 0.00320 0.00480 -0.00020 0.00330 0.00070

loop_
_atom_site_label
_atom_site_fract_x
_atom_site_fract_y
_atom_site_fract_z
Na1 0.26590 0.19580 0.31050
Na2 -0.26080 -0.19950 -0.30170
K1 0.00000 0.42060 0.25000
Li1 0.50250 0.43600 0.25500
Ti1 0.34280 0.32620 0.10320
Fe1 -0.33680 -0.31490 -0.09460
Ti2 0.09000 0.05000 0.11750
Fe2 -0.08700 -0.06230 -0.11070
Si1 0.14650 0.40820 0.05990
Si1a -0.14390 -0.40580 -0.05990
Si2 0.52470 0.22580 0.08430
Si2a -0.52160 -0.22800 -0.08690
Si3 0.77020 0.47200 0.10740
Si3a -0.76950 -0.47450 -0.11000
Si4 0.89540 0.15120 0.07960
Si4a -0.89510 -0.14940 -0.08500
O1 0.95690 0.04980 0.06950
O1a -0.95080 -0.04610 -0.07390
O2 0.45590 0.32430 0.07120
O2a -0.45610 -0.32870 -0.06850
O3 0.10850 0.16810 0.25750
O3a -0.11040 -0.17000 -0.26830
O4 0.37050 0.43060 0.22230
O4a -0.37450 -0.44820 -0.25670
O5 0.20620 0.07340 0.09480
O5a -0.20770 -0.07870 -0.09070
O6 0.71190 0.36260 0.03910
O6a -0.70920 -0.36630 -0.05200
O7 0.21350 0.30920 0.07500
O7a -0.20510 -0.30440 -0.06780
O8 0.83170 0.49150 0.01840
O8a -0.83120 -0.48820 -0.01920
O9 0.15780 0.44980 0.22090
O9a -0.15870 -0.44790 -0.22380
O10 0.39620 0.21240 0.24980
O10a -0.39290 -0.20940 -0.25730
O11 0.46410 0.11510 0.02690
O11a -0.46010 -0.11850 -0.03220
O12 0.92860 0.26060 0.02560
O12a -0.93160 -0.25760 -0.03620

loop_
_cod_related_entry_id
_cod_related_entry_database
_cod_related_entry_code
1 AMCSD 0007530
